data_7155479
loop_
_publ_author_name
'Tan, Song Wei Benjamin'
'Chai, Christina L. L.'
'Moloney, Mark G.'

_publ_section_title
;
 Mimics of pramanicin derived from pyroglutamic acid and their
 antibacterial activity.
;
_journal_issue 8
_journal_name_full 'Organic &amp; biomolecular chemistry'
_journal_page_first 1889
_journal_page_last 1912
_journal_paper_doi 10.1039/c6ob02828d
_journal_volume 15
_journal_year 2017
_chemical_absolute_configuration rm
_chemical_formula_sum 'C13 H15 N O6'
_chemical_formula_weight 281.26
_chemical_name_systematic
; 
 ? 
;
_space_group_IT_number 4
_symmetry_cell_setting monoclinic
_symmetry_space_group_name_Hall 'P 2yb'
_symmetry_space_group_name_H-M 'P 1 21 1'
_atom_sites_solution_hydrogens geom
_atom_sites_solution_primary direct
_atom_sites_solution_secondary difmap
_audit_creation_method SHELXL-97
_audit_update_record
;
2016-10-11 deposited with the CCDC.
2017-01-31 downloaded from the CCDC.
;
_cell_angle_alpha 90.00
_cell_angle_beta 97.63(3)
_cell_angle_gamma 90.00
_cell_formula_units_Z 4
_cell_length_a 9.785(2)
_cell_length_b 11.295(2)
_cell_length_c 11.879(2)
_cell_measurement_reflns_used 4593
_cell_measurement_temperature 110(2)
_cell_measurement_theta_max 31.1289
_cell_measurement_theta_min 1.8030
_cell_volume 1301.3(4)
_computing_cell_refinement 'CrystalClear (Rigaku Inc., 2007)'
_computing_data_collection 'CrystalClear (Rigaku Inc., 2007)'
_computing_data_reduction 'CrystalClear (Rigaku Inc., 2007)'
_computing_structure_refinement 'SHELXL-97 (Sheldrick, 1997)'
_computing_structure_solution 'SHELXS-97 (Sheldrick, 1990)'
_diffrn_ambient_temperature 110(2)
_diffrn_measured_fraction_theta_full 0.995
_diffrn_measured_fraction_theta_max 0.995
_diffrn_measurement_device_type 'Rigaku Saturn 70 CCD area detector'
_diffrn_measurement_method '\w scans'
_diffrn_radiation_monochromator graphite
_diffrn_radiation_source 'fine-focus sealed tube'
_diffrn_radiation_type MoK\a
_diffrn_radiation_wavelength 0.71073
_diffrn_reflns_av_R_equivalents 0.0262
_diffrn_reflns_av_sigmaI/netI 0.0245
_diffrn_reflns_limit_h_max 13
_diffrn_reflns_limit_h_min -13
_diffrn_reflns_limit_k_max 13
_diffrn_reflns_limit_k_min -15
_diffrn_reflns_limit_l_max 15
_diffrn_reflns_limit_l_min -15
_diffrn_reflns_number 18435
_diffrn_reflns_theta_full 28.28
_diffrn_reflns_theta_max 28.28
_diffrn_reflns_theta_min 2.10
_exptl_absorpt_coefficient_mu 0.115
_exptl_absorpt_correction_T_max 0.9875
_exptl_absorpt_correction_T_min 0.9631
_exptl_absorpt_correction_type multi-scan
_exptl_absorpt_process_details 'R. H. Blessing, Acta Cryst. 1995 A51, 33-38'
_exptl_crystal_colour colorless
_exptl_crystal_density_diffrn 1.436
_exptl_crystal_density_method 'not measured'
_exptl_crystal_description block
_exptl_crystal_F_000 592
_exptl_crystal_recrystallization_method 'Re-crystallisation from solvent'
_exptl_crystal_size_max 0.33
_exptl_crystal_size_mid 0.33
_exptl_crystal_size_min 0.11
_refine_diff_density_max 0.198
_refine_diff_density_min -0.233
_refine_diff_density_rms 0.050
_refine_ls_abs_structure_details 'Flack H D (1983), Acta Cryst. A39, 876-881'
_refine_ls_abs_structure_Flack 0.3(7)
_refine_ls_extinction_method none
_refine_ls_goodness_of_fit_ref 1.071
_refine_ls_hydrogen_treatment mixed
_refine_ls_matrix_type full
_refine_ls_number_parameters 377
_refine_ls_number_reflns 5355
_refine_ls_number_restraints 1
_refine_ls_restrained_S_all 1.071
_refine_ls_R_factor_all 0.0449
_refine_ls_R_factor_gt 0.0438
_refine_ls_shift/su_max 0.000
_refine_ls_shift/su_mean 0.000
_refine_ls_structure_factor_coef Fsqd
_refine_ls_weighting_details 'calc w=1/[\s^2^(Fo^2^)+(0.0559P)^2^+0.4321P] where P=(Fo^2^+2Fc^2^)/3'
_refine_ls_weighting_scheme calc
_refine_ls_wR_factor_gt 0.1073
_refine_ls_wR_factor_ref 0.1085
_reflns_number_gt 5234
_reflns_number_total 5355
_reflns_threshold_expression >2sigma(I)
_cod_data_source_file c6ob02828d2.cif
_cod_data_source_block shelxs
_cod_depositor_comments
;
The following automatic conversions were performed:

'_symmetry_cell_setting' value 'Monoclinic' changed to 'monoclinic'
according to
/usr/data/users/saulius/crontab/automatic-downloads/rss-feeds/RSC/lib/dictionaries/cif_core.dic
dictionary named 'cif_core.dic' version 2.4.2 from 2011-04-26.

'_exptl_absorpt_correction_type' value 'Multi-scan' changed to
'multi-scan' according to
/usr/data/users/saulius/crontab/automatic-downloads/rss-feeds/RSC/lib/dictionaries/cif_core.dic
dictionary named 'cif_core.dic' version 2.4.2 from 2011-04-26.

Automatic conversion script
Id: cif_fix_values 4268 2015-11-12 08:31:59Z antanas 

 Adding full bibliography for 7155479--7155480.cif.
;
_cod_original_sg_symbol_H-M P21
_cod_database_code 7155479

loop_
_symmetry_equiv_pos_as_xyz
'x, y, z'
'-x, y+1/2, -z'

loop_
_atom_site_label
_atom_site_type_symbol
_atom_site_fract_x
_atom_site_fract_y
_atom_site_fract_z
_atom_site_U_iso_or_equiv
_atom_site_adp_type
_atom_site_occupancy
_atom_site_symmetry_multiplicity
_atom_site_calc_flag
_atom_site_refinement_flags
O10 O 0.95520(15) -0.05198(14) 1.02771(13) 0.0273(3) Uani 1 1 d .
H10 H 0.9058 -0.0402 1.0793 0.041 Uiso 1 1 calc R
O9 O 0.85789(15) 0.21235(14) 1.02550(13) 0.0287(3) Uani 1 1 d .
O2 O 0.17353(16) 0.35124(14) 0.39944(14) 0.0309(3) Uani 1 1 d .
O3 O -0.21098(15) 0.28760(14) 0.30733(13) 0.0283(3) Uani 1 1 d .
H3 H -0.1796 0.3352 0.2628 0.042 Uiso 1 1 calc R
O1 O 0.44723(15) -0.00425(15) 0.09246(13) 0.0293(3) Uani 1 1 d .
O6 O -0.15513(16) -0.05503(15) 0.22319(13) 0.0293(3) Uani 1 1 d .
H6 H -0.1465 -0.1265 0.2425 0.044 Uiso 1 1 calc R
O5 O 0.11010(17) 0.06288(16) 0.55562(13) 0.0324(3) Uani 1 1 d .
O4 O -0.03844(15) 0.29188(15) 0.49913(12) 0.0277(3) Uani 1 1 d .
H4 H -0.0938 0.3415 0.4660 0.041 Uiso 1 1 calc R
O7 O 0.46849(17) 0.27957(17) 0.54124(14) 0.0380(4) Uani 1 1 d .
O8 O 0.70385(16) -0.07840(15) 0.92481(14) 0.0345(4) Uani 1 1 d .
N2 N 1.06676(18) 0.18433(17) 0.96065(15) 0.0257(4) Uani 1 1 d .
C1 C 0.7648(2) 0.00244(19) 0.88439(17) 0.0248(4) Uani 1 1 d .
N1 N -0.1011(2) 0.02852(17) 0.45252(15) 0.0267(4) Uani 1 1 d .
C2 C 0.2094(2) 0.17572(19) 0.30205(17) 0.0237(4) Uani 1 1 d .
O12 O 1.14979(18) 0.21188(15) 0.73807(13) 0.0333(4) Uani 1 1 d .
H12 H 1.1387 0.1744 0.6765 0.050 Uiso 1 1 calc R
C3 C 0.4865(2) 0.1209(2) 0.66646(19) 0.0304(5) Uani 1 1 d .
H3A H 0.3928 0.1032 0.6400 0.037 Uiso 1 1 calc R
C4 C 0.1724(2) 0.0606(2) 0.26806(17) 0.0251(4) Uani 1 1 d .
H4A H 0.0932 0.0254 0.2923 0.030 Uiso 1 1 calc R
C5 C 0.4040(2) 0.1634(2) 0.19639(19) 0.0286(4) Uani 1 1 d .
H5 H 0.4830 0.1989 0.1719 0.034 Uiso 1 1 calc R
O11 O 1.06549(17) -0.10634(14) 0.83941(13) 0.0304(3) Uani 1 1 d .
H11 H 1.0799 -0.1402 0.9029 0.046 Uiso 1 1 calc R
C6 C 0.9146(2) 0.02589(18) 0.93596(16) 0.0226(4) Uani 1 1 d .
C7 C 0.2505(2) -0.0036(2) 0.19872(17) 0.0257(4) Uani 1 1 d .
H7 H 0.2245 -0.0820 0.1761 0.031 Uiso 1 1 calc R
C8 C 0.3668(2) 0.0481(2) 0.16307(18) 0.0254(4) Uani 1 1 d .
C9 C 0.6964(2) 0.07708(19) 0.79074(18) 0.0250(4) Uani 1 1 d .
C10 C 0.3265(2) 0.22573(19) 0.26467(18) 0.0273(4) Uani 1 1 d .
H10A H 0.3529 0.3041 0.2869 0.033 Uiso 1 1 calc R
C11 C 1.1415(2) 0.0929(2) 0.90750(17) 0.0251(4) Uani 1 1 d .
H11A H 1.2018 0.0484 0.9677 0.030 Uiso 1 1 calc R
C12 C 0.6898(2) 0.2380(2) 0.65406(18) 0.0289(4) Uani 1 1 d .
H12A H 0.7357 0.2996 0.6196 0.035 Uiso 1 1 calc R
C13 C 0.9402(2) 0.15368(19) 0.97889(17) 0.0235(4) Uani 1 1 d .
C14 C 0.7612(2) 0.1694(2) 0.74013(18) 0.0273(4) Uani 1 1 d .
H14 H 0.8556 0.1858 0.7648 0.033 Uiso 1 1 calc R
C15 C -0.0007(2) 0.2094(2) 0.41907(17) 0.0234(4) Uani 1 1 d .
C16 C 0.5510(2) 0.2154(2) 0.61914(17) 0.0299(5) Uani 1 1 d .
C17 C -0.12406(19) 0.18779(19) 0.32360(17) 0.0233(4) Uani 1 1 d .
H17 H -0.0896 0.1654 0.2509 0.028 Uiso 1 1 calc R
C18 C 1.2291(2) 0.1422(2) 0.82292(19) 0.0305(5) Uani 1 1 d .
H18A H 1.3036 0.1915 0.8634 0.037 Uiso 1 1 calc R
H18B H 1.2725 0.0760 0.7861 0.037 Uiso 1 1 calc R
C19 C 1.0241(2) 0.01123(18) 0.85429(17) 0.0234(4) Uani 1 1 d .
H19 H 0.9858 0.0441 0.7785 0.028 Uiso 1 1 calc R
C20 C -0.2625(2) -0.0022(2) 0.27655(19) 0.0288(4) Uani 1 1 d .
H20A H -0.3149 -0.0648 0.3104 0.035 Uiso 1 1 calc R
H20B H -0.3268 0.0403 0.2190 0.035 Uiso 1 1 calc R
C21 C 0.4286(2) -0.1277(2) 0.0684(2) 0.0335(5) Uani 1 1 d .
H21A H 0.3365 -0.1409 0.0267 0.050 Uiso 1 1 calc R
H21B H 0.4379 -0.1723 0.1398 0.050 Uiso 1 1 calc R
H21C H 0.4985 -0.1546 0.0223 0.050 Uiso 1 1 calc R
C22 C 0.1331(2) 0.25091(19) 0.37434(17) 0.0243(4) Uani 1 1 d .
C23 C -0.2033(2) 0.08395(19) 0.36850(17) 0.0247(4) Uani 1 1 d .
H23 H -0.2800 0.1160 0.4075 0.030 Uiso 1 1 calc R
C24 C 0.0124(2) 0.0913(2) 0.48247(17) 0.0270(4) Uani 1 1 d .
C25 C 0.5577(2) 0.0530(2) 0.75149(19) 0.0296(4) Uani 1 1 d .
H25 H 0.5124 -0.0105 0.7836 0.036 Uiso 1 1 calc R
C26 C 0.5249(3) 0.3847(3) 0.4993(2) 0.0416(6) Uani 1 1 d .
H26A H 0.5962 0.3635 0.4523 0.062 Uiso 1 1 calc R
H26B H 0.5656 0.4335 0.5633 0.062 Uiso 1 1 calc R
H26C H 0.4516 0.4293 0.4535 0.062 Uiso 1 1 calc R
H2 H 1.099(3) 0.250(3) 0.985(2) 0.038(8) Uiso 1 1 d .
H1 H -0.117(4) -0.043(4) 0.486(3) 0.081(12) Uiso 1 1 d .

loop_
_atom_site_aniso_label
_atom_site_aniso_U_11
_atom_site_aniso_U_22
_atom_site_aniso_U_33
_atom_site_aniso_U_23
_atom_site_aniso_U_13
_atom_site_aniso_U_12
O10 0.0349(7) 0.0231(7) 0.0242(7) 0.0026(6) 0.0046(5) 0.0034(6)
O9 0.0323(7) 0.0241(8) 0.0303(7) -0.0046(6) 0.0067(6) 0.0008(6)
O2 0.0306(7) 0.0254(8) 0.0383(8) -0.0061(7) 0.0106(6) -0.0046(6)
O3 0.0306(7) 0.0220(7) 0.0337(8) 0.0059(6) 0.0092(6) 0.0043(6)
O1 0.0286(7) 0.0289(8) 0.0317(8) -0.0047(6) 0.0089(6) -0.0003(6)
O6 0.0373(8) 0.0248(8) 0.0269(7) -0.0013(6) 0.0080(6) -0.0006(6)
O5 0.0370(8) 0.0312(9) 0.0274(8) 0.0014(7) -0.0008(6) 0.0026(7)
O4 0.0347(7) 0.0247(8) 0.0249(7) -0.0027(6) 0.0089(6) 0.0013(6)
O7 0.0345(8) 0.0440(11) 0.0338(8) 0.0110(8) -0.0022(6) -0.0003(7)
O8 0.0380(8) 0.0313(9) 0.0339(8) 0.0022(7) 0.0036(6) -0.0101(7)
N2 0.0284(8) 0.0229(10) 0.0263(9) -0.0039(7) 0.0052(6) -0.0003(7)
C1 0.0295(9) 0.0214(10) 0.0237(9) -0.0030(8) 0.0038(7) -0.0003(8)
N1 0.0346(9) 0.0210(9) 0.0241(8) 0.0039(7) 0.0029(7) -0.0023(7)
C2 0.0246(9) 0.0224(10) 0.0237(9) -0.0004(8) 0.0021(7) 0.0006(7)
O12 0.0499(9) 0.0268(8) 0.0232(7) 0.0008(6) 0.0047(6) -0.0010(7)
C3 0.0247(9) 0.0394(13) 0.0277(10) 0.0001(9) 0.0051(7) 0.0006(8)
C4 0.0248(9) 0.0232(10) 0.0274(10) 0.0002(8) 0.0034(7) -0.0005(8)
C5 0.0289(9) 0.0278(11) 0.0302(10) -0.0003(8) 0.0084(8) -0.0027(8)
O11 0.0438(8) 0.0220(8) 0.0266(7) 0.0000(6) 0.0096(6) 0.0074(6)
C6 0.0274(9) 0.0206(10) 0.0198(8) 0.0000(7) 0.0036(7) 0.0001(7)
C7 0.0261(9) 0.0234(10) 0.0271(10) -0.0004(8) 0.0022(7) -0.0010(8)
C8 0.0234(9) 0.0256(11) 0.0269(9) -0.0007(8) 0.0024(7) 0.0033(8)
C9 0.0274(9) 0.0223(10) 0.0259(10) -0.0032(8) 0.0058(7) 0.0006(8)
C10 0.0299(9) 0.0226(11) 0.0297(10) -0.0021(8) 0.0049(8) -0.0029(8)
C11 0.0268(9) 0.0256(11) 0.0228(9) 0.0009(8) 0.0029(7) 0.0019(8)
C12 0.0318(10) 0.0290(12) 0.0260(9) 0.0029(8) 0.0044(8) -0.0007(8)
C13 0.0283(9) 0.0206(10) 0.0219(9) -0.0018(7) 0.0044(7) 0.0013(7)
C14 0.0277(9) 0.0270(11) 0.0268(10) -0.0018(8) 0.0023(7) -0.0020(8)
C15 0.0261(9) 0.0212(9) 0.0232(9) 0.0008(8) 0.0046(7) -0.0002(7)
C16 0.0302(10) 0.0363(12) 0.0233(9) 0.0016(9) 0.0041(8) 0.0056(9)
C17 0.0259(9) 0.0226(10) 0.0224(9) 0.0023(8) 0.0066(7) 0.0010(7)
C18 0.0296(10) 0.0326(12) 0.0294(11) 0.0034(9) 0.0045(8) 0.0005(9)
C19 0.0295(9) 0.0192(10) 0.0214(9) 0.0002(7) 0.0031(7) 0.0032(8)
C20 0.0282(9) 0.0270(11) 0.0314(10) -0.0032(9) 0.0046(8) -0.0017(8)
C21 0.0342(11) 0.0271(12) 0.0405(12) -0.0065(10) 0.0100(9) 0.0023(9)
C22 0.0253(9) 0.0223(10) 0.0251(9) 0.0005(8) 0.0030(7) -0.0003(8)
C23 0.0276(9) 0.0234(10) 0.0241(9) 0.0021(8) 0.0065(7) -0.0010(8)
C24 0.0358(10) 0.0242(11) 0.0216(9) -0.0014(8) 0.0055(8) 0.0003(8)
C25 0.0294(10) 0.0295(11) 0.0303(10) -0.0019(9) 0.0055(8) -0.0016(9)
C26 0.0440(13) 0.0425(15) 0.0373(12) 0.0123(11) 0.0009(10) 0.0042(11)

loop_
_atom_type_symbol
_atom_type_description
_atom_type_scat_dispersion_real
_atom_type_scat_dispersion_imag
_atom_type_scat_source
C C 0.0033 0.0016 'International Tables Vol C Tables 4.2.6.8 and 6.1.1.4'
H H 0.0000 0.0000 'International Tables Vol C Tables 4.2.6.8 and 6.1.1.4'
N N 0.0061 0.0033 'International Tables Vol C Tables 4.2.6.8 and 6.1.1.4'
O O 0.0106 0.0060 'International Tables Vol C Tables 4.2.6.8 and 6.1.1.4'

loop_
_geom_angle_atom_site_label_1
_geom_angle_atom_site_label_2
_geom_angle_atom_site_label_3
_geom_angle
C6 O10 H10 109.5
C17 O3 H3 109.5
C8 O1 C21 118.55(18)
C20 O6 H6 109.5
C15 O4 H4 109.5
C16 O7 C26 117.42(18)
C13 N2 C11 114.69(18)
C13 N2 H2 119(2)
C11 N2 H2 126(2)
O8 C1 C9 121.57(18)
O8 C1 C6 117.51(18)
C9 C1 C6 120.90(18)
C24 N1 C23 115.37(18)
C24 N1 H1 122(2)
C23 N1 H1 122(2)
C4 C2 C10 118.37(19)
C4 C2 C22 124.91(19)
C10 C2 C22 116.71(18)
C18 O12 H12 109.5
C25 C3 C16 120.5(2)
C25 C3 H3A 119.8
C16 C3 H3A 119.8
C2 C4 C7 120.9(2)
C2 C4 H4A 119.6
C7 C4 H4A 119.6
C10 C5 C8 120.1(2)
C10 C5 H5 120.0
C8 C5 H5 120.0
C19 O11 H11 109.5
O10 C6 C1 110.84(17)
O10 C6 C13 108.10(16)
C1 C6 C13 113.49(16)
O10 C6 C19 105.62(15)
C1 C6 C19 115.81(16)
C13 C6 C19 102.26(16)
C8 C7 C4 119.6(2)
C8 C7 H7 120.2
C4 C7 H7 120.2
O1 C8 C7 124.7(2)
O1 C8 C5 115.45(19)
C7 C8 C5 119.8(2)
C14 C9 C25 118.4(2)
C14 C9 C1 124.19(18)
C25 C9 C1 117.39(19)
C5 C10 C2 121.2(2)
C5 C10 H10A 119.4
C2 C10 H10A 119.4
N2 C11 C18 112.86(19)
N2 C11 C19 102.23(16)
C18 C11 C19 113.92(18)
N2 C11 H11A 109.2
C18 C11 H11A 109.2
C19 C11 H11A 109.2
C16 C12 C14 119.4(2)
C16 C12 H12A 120.3
C14 C12 H12A 120.3
O9 C13 N2 127.7(2)
O9 C13 C6 124.52(19)
N2 C13 C6 107.68(18)
C12 C14 C9 121.26(19)
C12 C14 H14 119.4
C9 C14 H14 119.4
O4 C15 C24 104.81(16)
O4 C15 C22 109.83(17)
C24 C15 C22 114.42(17)
O4 C15 C17 110.22(16)
C24 C15 C17 103.14(17)
C22 C15 C17 113.90(16)
O7 C16 C12 125.2(2)
O7 C16 C3 115.06(19)
C12 C16 C3 119.8(2)
O3 C17 C23 109.51(16)
O3 C17 C15 111.62(17)
C23 C17 C15 104.12(16)
O3 C17 H17 110.5
C23 C17 H17 110.5
C15 C17 H17 110.5
O12 C18 C11 111.74(18)
O12 C18 H18A 109.3
C11 C18 H18A 109.3
O12 C18 H18B 109.3
C11 C18 H18B 109.3
H18A C18 H18B 107.9
O11 C19 C11 113.88(16)
O11 C19 C6 114.52(17)
C11 C19 C6 102.67(16)
O11 C19 H19 108.5
C11 C19 H19 108.5
C6 C19 H19 108.5
O6 C20 C23 110.77(17)
O6 C20 H20A 109.5
C23 C20 H20A 109.5
O6 C20 H20B 109.5
C23 C20 H20B 109.5
H20A C20 H20B 108.1
O1 C21 H21A 109.5
O1 C21 H21B 109.5
H21A C21 H21B 109.5
O1 C21 H21C 109.5
H21A C21 H21C 109.5
H21B C21 H21C 109.5
O2 C22 C2 120.12(19)
O2 C22 C15 117.18(19)
C2 C22 C15 122.69(18)
N1 C23 C20 112.26(18)
N1 C23 C17 103.46(16)
C20 C23 C17 113.59(17)
N1 C23 H23 109.1
C20 C23 H23 109.1
C17 C23 H23 109.1
O5 C24 N1 126.0(2)
O5 C24 C15 125.1(2)
N1 C24 C15 108.79(18)
C3 C25 C9 120.5(2)
C3 C25 H25 119.7
C9 C25 H25 119.7
O7 C26 H26A 109.5
O7 C26 H26B 109.5
H26A C26 H26B 109.5
O7 C26 H26C 109.5
H26A C26 H26C 109.5
H26B C26 H26C 109.5

loop_
_geom_bond_atom_site_label_1
_geom_bond_atom_site_label_2
_geom_bond_distance
O10 C6 1.416(2)
O10 H10 0.8400
O9 C13 1.230(3)
O2 C22 1.224(3)
O3 C17 1.410(2)
O3 H3 0.8400
O1 C8 1.359(3)
O1 C21 1.431(3)
O6 C20 1.428(3)
O6 H6 0.8400
O5 C24 1.246(3)
O4 C15 1.415(3)
O4 H4 0.8400
O7 C16 1.355(3)
O7 C26 1.427(3)
O8 C1 1.223(3)
N2 C13 1.331(3)
N2 C11 1.457(3)
N2 H2 0.84(3)
C1 C9 1.483(3)
C1 C6 1.534(3)
N1 C24 1.326(3)
N1 C23 1.457(3)
N1 H1 0.92(5)
C2 C4 1.395(3)
C2 C10 1.402(3)
C2 C22 1.478(3)
O12 C18 1.425(3)
O12 H12 0.8400
C3 C25 1.381(3)
C3 C16 1.396(3)
C3 H3A 0.9500
C4 C7 1.398(3)
C4 H4A 0.9500
C5 C10 1.375(3)
C5 C8 1.396(3)
C5 H5 0.9500
O11 C19 1.406(2)
O11 H11 0.8400
C6 C13 1.540(3)
C6 C19 1.547(3)
C7 C8 1.393(3)
C7 H7 0.9500
C9 C14 1.397(3)
C9 C25 1.402(3)
C10 H10A 0.9500
C11 C18 1.511(3)
C11 C19 1.542(3)
C11 H11A 1.0000
C12 C16 1.390(3)
C12 C14 1.394(3)
C12 H12A 0.9500
C14 H14 0.9500
C15 C24 1.529(3)
C15 C22 1.550(3)
C15 C17 1.562(3)
C17 C23 1.540(3)
C17 H17 1.0000
C18 H18A 0.9900
C18 H18B 0.9900
C19 H19 1.0000
C20 C23 1.519(3)
C20 H20A 0.9900
C20 H20B 0.9900
C21 H21A 0.9800
C21 H21B 0.9800
C21 H21C 0.9800
C23 H23 1.0000
C25 H25 0.9500
C26 H26A 0.9800
C26 H26B 0.9800
C26 H26C 0.9800
